data_1557955
loop_
_publ_author_name
'Meza-Chincha, Ana-Lucia'
'Lindner, Joachim O.'
'Schindler, Dorothee'
'Schmidt, David'
'Krause, Ana-Maria'
'R\"ohr, Merle I. S.'
'Mitri\'c, Roland'
'W\"urthner, Frank'

_publ_section_title
;
 Impact of substituents on molecular properties and catalytic activities
 of trinuclear Ru macrocycles in water oxidation
;
_journal_issue 29
_journal_name_full 'Chemical Science'
_journal_page_first 7654
_journal_page_last 7664
_journal_paper_doi 10.1039/D0SC01097A
_journal_volume 11
_journal_year 2020
_chemical_formula_moiety 'C84 H48 F6 N12 O12 Ru3, 3(C H4 O), 8.666(H2 O)'
_chemical_formula_sum 'C87 H77.33 F6 N12 O23.67 Ru3'
_chemical_formula_weight 2086.81
_space_group_crystal_system trigonal
_space_group_IT_number 148
_space_group_name_Hall '-R 3'
_space_group_name_H-M_alt 'R -3 :H'
_atom_sites_solution_hydrogens mixed
_audit_creation_method SHELXL-2014/7
_audit_update_record
;
2020-02-20 deposited with the CCDC.	2020-04-20 downloaded from the CCDC.
;
_cell_angle_alpha 90
_cell_angle_beta 90
_cell_angle_gamma 120
_cell_formula_units_Z 6
_cell_length_a 23.4927(5)
_cell_length_b 23.4927(5)
_cell_length_c 32.5166(7)
_cell_measurement_reflns_used 9694
_cell_measurement_temperature 100(2)
_cell_measurement_theta_max 72.37
_cell_measurement_theta_min 3.48
_cell_volume 15541.8(6)
_computing_cell_refinement 'Bruker SAINT'
_computing_data_collection 'Bruker APEX3'
_computing_data_reduction 'Bruker SAINT'
_computing_molecular_graphics 'Bruker SHELXTL'
_computing_publication_material 'Bruker SHELXTL'
_computing_structure_refinement 'SHELXL-2014/7 (Sheldrick, 2014)'
_computing_structure_solution 'SHELXS-97 (Sheldrick 2008)'
_diffrn_ambient_temperature 100(2)
_diffrn_measured_fraction_theta_full 1.000
_diffrn_measured_fraction_theta_max 0.999
_diffrn_measurement_device_type Bruker-Kappa-D8Quest_Photon100
_diffrn_measurement_method omega_and_phi_scan
_diffrn_radiation_type CuK\a
_diffrn_radiation_wavelength 1.54178
_diffrn_reflns_av_R_equivalents 0.0409
_diffrn_reflns_av_unetI/netI 0.0217
_diffrn_reflns_Laue_measured_fraction_full 1.000
_diffrn_reflns_Laue_measured_fraction_max 0.999
_diffrn_reflns_limit_h_max 29
_diffrn_reflns_limit_h_min -27
_diffrn_reflns_limit_k_max 29
_diffrn_reflns_limit_k_min -29
_diffrn_reflns_limit_l_max 40
_diffrn_reflns_limit_l_min -38
_diffrn_reflns_number 52149
_diffrn_reflns_point_group_measured_fraction_full 1.000
_diffrn_reflns_point_group_measured_fraction_max 0.999
_diffrn_reflns_theta_full 67.679
_diffrn_reflns_theta_max 72.421
_diffrn_reflns_theta_min 2.562
_diffrn_source Cu/K(alpha)_ImuS_Microsource
_exptl_absorpt_coefficient_mu 4.194
_exptl_absorpt_correction_T_max 0.7536
_exptl_absorpt_correction_T_min 0.6041
_exptl_absorpt_correction_type multi-scan
_exptl_absorpt_process_details Bruker-SADABS
_exptl_crystal_colour brown
_exptl_crystal_density_diffrn 1.338
_exptl_crystal_description block
_exptl_crystal_F_000 6352
_exptl_crystal_size_max 0.143
_exptl_crystal_size_mid 0.118
_exptl_crystal_size_min 0.094
_refine_diff_density_max 1.031
_refine_diff_density_min -0.424
_refine_diff_density_rms 0.124
_refine_ls_extinction_method none
_refine_ls_goodness_of_fit_ref 1.157
_refine_ls_hydrogen_treatment mixed
_refine_ls_matrix_type full
_refine_ls_number_parameters 452
_refine_ls_number_reflns 6849
_refine_ls_number_restraints 24
_refine_ls_restrained_S_all 1.155
_refine_ls_R_factor_all 0.0395
_refine_ls_R_factor_gt 0.0385
_refine_ls_shift/su_max 0.001
_refine_ls_shift/su_mean 0.000
_refine_ls_structure_factor_coef Fsqd
_refine_ls_weighting_details 'w=1/[\s^2^(Fo^2^)+(0.0634P)^2^+89.4518P] where P=(Fo^2^+2Fc^2^)/3'
_refine_ls_weighting_scheme calc
_refine_ls_wR_factor_gt 0.1171
_refine_ls_wR_factor_ref 0.1181
_reflns_Friedel_coverage 0.000
_reflns_number_gt 6705
_reflns_number_total 6849
_reflns_threshold_expression 'I > 2\s(I)'
_cod_data_source_file d0sc01097a2.cif
_cod_data_source_block 508_ALM_MC3_mF
_cod_depositor_comments
;Adding full bibliography for 1557955--1557956.cif.

 Adding full bibliography for 1557955--1557956.cif.
;
_cod_original_cell_volume 15541.8(7)
_cod_database_code 1557955
_shelx_shelxl_version_number 2014/7
_shelx_space_group_comment
;
The symmetry employed for this shelxl refinement is uniquely defined
by the following loop, which should always be used as a source of
symmetry information in preference to the above space-group names.
They are only intended as comments.
;
_shelx_estimated_absorpt_t_min 0.585
_shelx_estimated_absorpt_t_max 0.694

loop_
_space_group_symop_operation_xyz
'x, y, z'
'-y, x-y, z'
'-x+y, -x, z'
'x+2/3, y+1/3, z+1/3'
'-y+2/3, x-y+1/3, z+1/3'
'-x+y+2/3, -x+1/3, z+1/3'
'x+1/3, y+2/3, z+2/3'
'-y+1/3, x-y+2/3, z+2/3'
'-x+y+1/3, -x+2/3, z+2/3'
'-x, -y, -z'
'y, -x+y, -z'
'x-y, x, -z'
'-x+2/3, -y+1/3, -z+1/3'
'y+2/3, -x+y+1/3, -z+1/3'
'x-y+2/3, x+1/3, -z+1/3'
'-x+1/3, -y+2/3, -z+2/3'
'y+1/3, -x+y+2/3, -z+2/3'
'x-y+1/3, x+2/3, -z+2/3'

loop_
_atom_site_label
_atom_site_type_symbol
_atom_site_fract_x
_atom_site_fract_y
_atom_site_fract_z
_atom_site_U_iso_or_equiv
_atom_site_adp_type
_atom_site_occupancy
_atom_site_site_symmetry_order
_atom_site_calc_flag
_atom_site_refinement_flags_posn
_atom_site_refinement_flags_adp
_atom_site_refinement_flags_occupancy
_atom_site_disorder_assembly
_atom_site_disorder_group
Ru1 Ru 0.32797(2) 0.36771(2) 0.42182(2) 0.01821(10) Uani 1 1 d . . . . .
F1 F 0.55165(15) 0.40471(15) 0.49148(10) 0.0384(7) Uani 1 1 d . . . . .
F2 F 0.81140(15) 0.92270(14) 0.34235(10) 0.0372(7) Uani 1 1 d . . . . .
O1 O 0.24406(18) 0.3663(2) 0.53419(11) 0.0334(8) Uani 1 1 d . . . . .
O2 O 0.29577(16) 0.40323(16) 0.47430(9) 0.0242(6) Uani 1 1 d . . . . .
O3 O 0.36469(16) 0.42324(15) 0.36492(10) 0.0252(7) Uani 1 1 d . . . . .
O4 O 0.42244(18) 0.42452(17) 0.30978(11) 0.0346(8) Uani 1 1 d . . . . .
N1 N 0.42487(18) 0.42086(18) 0.44230(12) 0.0210(7) Uani 1 1 d . . . . .
N2 N 0.67362(18) 0.90629(18) 0.39901(11) 0.0201(7) Uani 1 1 d . . . . .
N3 N 0.29796(19) 0.29518(18) 0.46050(11) 0.0214(7) Uani 1 1 d . . . . .
N4 N 0.35259(19) 0.31300(19) 0.39074(11) 0.0217(7) Uani 1 1 d . . . . .
C1 C 0.4563(2) 0.3940(2) 0.46242(14) 0.0240(9) Uani 1 1 d . . . . .
H1 H 0.4332 0.3490 0.4701 0.029 Uiso 1 1 calc R U . . .
C2 C 0.5221(3) 0.4328(3) 0.47155(15) 0.0277(10) Uani 1 1 d . . . . .
C3 C 0.5579(2) 0.4985(2) 0.46129(14) 0.0255(9) Uani 1 1 d . . . . .
H3 H 0.6031 0.5243 0.4682 0.031 Uiso 1 1 calc R U . . .
C4 C 0.5253(2) 0.5258(2) 0.44034(14) 0.0224(9) Uani 1 1 d . . . . .
C5 C 0.4585(2) 0.4848(2) 0.43150(14) 0.0212(9) Uani 1 1 d . . . . .
H5 H 0.4359 0.5029 0.4172 0.025 Uiso 1 1 calc R U . . .
C6 C 0.5598(2) 0.5953(2) 0.42694(15) 0.0247(9) Uani 1 1 d . . . . .
C7 C 0.5262(2) 0.6300(2) 0.42190(16) 0.0273(10) Uani 1 1 d . . . . .
H7 H 0.4801 0.6081 0.4264 0.033 Uiso 1 1 calc R U . . .
C8 C 0.5591(2) 0.6958(2) 0.41040(16) 0.0275(10) Uani 1 1 d . . . . .
H8 H 0.5354 0.7186 0.4075 0.033 Uiso 1 1 calc R U . . .
C9 C 0.6269(2) 0.6275(2) 0.41906(14) 0.0247(9) Uani 1 1 d . . . . .
H9 H 0.6504 0.6045 0.4218 0.030 Uiso 1 1 calc R U . . .
C11 C 0.7304(2) 0.9329(2) 0.37769(14) 0.0236(9) Uani 1 1 d . . . . .
H11 H 0.7538 0.9788 0.3722 0.028 Uiso 1 1 calc R U . . .
C12 C 0.7544(2) 0.8940(2) 0.36399(15) 0.0253(9) Uani 1 1 d . . . . .
C13 C 0.7231(2) 0.8272(2) 0.37057(14) 0.0245(9) Uani 1 1 d . . . . .
H13 H 0.7407 0.8012 0.3606 0.029 Uiso 1 1 calc R U . . .
C14 C 0.6640(2) 0.7994(2) 0.39261(14) 0.0227(9) Uani 1 1 d . . . . .
C15 C 0.6424(2) 0.8416(2) 0.40621(14) 0.0222(9) Uani 1 1 d . . . . .
H15 H 0.6027 0.8232 0.4216 0.027 Uiso 1 1 calc R U . . .
C16 C 0.6272(2) 0.7288(2) 0.40301(14) 0.0219(9) Uani 1 1 d . . . . .
C17 C 0.6600(2) 0.6934(2) 0.40719(14) 0.0237(9) Uani 1 1 d . . . . .
H17 H 0.7058 0.7147 0.4018 0.028 Uiso 1 1 calc R U . . .
C21 C 0.2677(2) 0.3593(3) 0.50227(14) 0.0261(10) Uani 1 1 d . . . . .
C22 C 0.2656(2) 0.2946(2) 0.49495(14) 0.0240(9) Uani 1 1 d . . . . .
C23 C 0.2358(3) 0.2387(3) 0.51879(15) 0.0298(10) Uani 1 1 d . . . . .
H23 H 0.2124 0.2374 0.5429 0.036 Uiso 1 1 calc R U . . .
C24 C 0.2404(3) 0.1840(3) 0.50704(16) 0.0363(11) Uani 1 1 d . . . . .
H24 H 0.2196 0.1451 0.5231 0.044 Uiso 1 1 calc R U . . .
C25 C 0.2752(3) 0.1860(3) 0.47200(17) 0.0322(11) Uani 1 1 d . . . . .
H25 H 0.2793 0.1492 0.4643 0.039 Uiso 1 1 calc R U . . .
C26 C 0.3039(2) 0.2431(2) 0.44828(14) 0.0244(9) Uani 1 1 d . . . . .
C27 C 0.3406(3) 0.2557(2) 0.40943(14) 0.0225(9) Uani 1 1 d . . . . .
C28 C 0.3654(3) 0.2194(2) 0.39137(16) 0.0304(10) Uani 1 1 d . . . . .
H28 H 0.3585 0.1798 0.4038 0.036 Uiso 1 1 calc R U . . .
C29 C 0.4005(3) 0.2413(3) 0.35510(17) 0.0344(12) Uani 1 1 d . . . . .
H29 H 0.4170 0.2161 0.3423 0.041 Uiso 1 1 calc R U . . .
C30 C 0.4121(3) 0.2998(3) 0.33715(15) 0.0329(11) Uani 1 1 d . . . . .
H30 H 0.4368 0.3152 0.3125 0.040 Uiso 1 1 calc R U . . .
C31 C 0.3866(2) 0.3353(2) 0.35613(14) 0.0252(9) Uani 1 1 d . . . . .
C32 C 0.3919(2) 0.3990(2) 0.34213(14) 0.0257(9) Uani 1 1 d . . . . .
O41 O 0.4021(3) 0.5171(3) 0.27522(16) 0.0659(14) Uani 1 1 d . . . . .
H41 H 0.4090 0.4888 0.2863 0.099 Uiso 1 1 calc R U . . .
C41 C 0.4150(6) 0.5671(5) 0.3037(4) 0.110(4) Uani 1 1 d . . . . .
H41A H 0.3843 0.5487 0.3269 0.165 Uiso 1 1 calc R U . . .
H41B H 0.4095 0.6014 0.2904 0.165 Uiso 1 1 calc R U . . .
H41C H 0.4602 0.5861 0.3139 0.165 Uiso 1 1 calc R U . . .
O48 O 0.1315(8) 0.0401(8) 0.5433(5) 0.072(5) Uiso 0.3333 1 d D . P . .
H48A H 0.125(2) 0.060(2) 0.5195(8) 0.108 Uiso 0.3333 1 d D U P . .
H48B H 0.0944(14) 0.030(3) 0.5605(9) 0.108 Uiso 0.3333 1 d D U P . .
O47 O 0.1285(8) 0.0411(8) 0.4495(5) 0.070(4) Uiso 0.3333 1 d D . P . .
H47A H 0.106(3) 0.027(3) 0.4752(7) 0.105 Uiso 0.3333 1 d D U P . .
H47B H 0.103(4) 0.0054(18) 0.4310(8) 0.105 Uiso 0.3333 1 d D U P . .
O49 O 0.3187(11) 0.6182(9) 0.4836(7) 0.074(7) Uiso 0.2222 1 d D . P A -1
H49A H 0.334(3) 0.6633(11) 0.4904(15) 0.111 Uiso 0.2222 1 d D U P B -1
H49B H 0.2860(17) 0.608(3) 0.4628(10) 0.111 Uiso 0.2222 1 d D U P C -1
O42 O 0.3295(3) 0.5414(3) 0.4135(2) 0.0443(14) Uiso 0.6667 1 d D . P D 1
H42A H 0.331(2) 0.554(2) 0.4418(6) 0.066 Uiso 0.6667 1 d D U P E 1
H42B H 0.3692(16) 0.576(2) 0.4018(10) 0.066 Uiso 0.6667 1 d D U P F 1
O46 O 0.2717(8) 0.5444(8) 0.4597(5) 0.070(4) Uiso 0.3333 1 d D . P G 2
H46 H 0.269(2) 0.528(3) 0.4871(7) 0.104 Uiso 0.3333 1 d D U P H 2
H42C H 0.3123(12) 0.550(3) 0.4491(11) 0.104 Uiso 0.3333 1 d D U P I 2
O43 O 0.4218(6) 0.6194(6) 0.6139(4) 0.046(3) Uiso 0.3333 1 d D . P J 2
H43A H 0.3962(19) 0.616(2) 0.6377(7) 0.069 Uiso 0.3333 1 d D U P K 2
H43B H 0.423(3) 0.6543(14) 0.5980(9) 0.069 Uiso 0.3333 1 d D U P L 2
O44 O 0.2161(6) 0.4671(6) 0.5261(4) 0.050(3) Uiso 0.3333 1 d D . P M 2
H44A H 0.2535(17) 0.4905(19) 0.5437(13) 0.075 Uiso 0.3333 1 d D U P N 2
H44B H 0.201(4) 0.4217(7) 0.532(3) 0.075 Uiso 0.3333 1 d D U P O 2
O45 O 0.3067(8) 0.5133(7) 0.5803(5) 0.070(4) Uiso 0.3333 1 d D . P P 2
H45A H 0.328(3) 0.5484(11) 0.5998(10) 0.105 Uiso 0.3333 1 d D U P Q 2
H45B H 0.3139(19) 0.4792(10) 0.5908(19) 0.105 Uiso 0.3333 1 d D U P R 2

loop_
_atom_site_aniso_label
_atom_site_aniso_U_11
_atom_site_aniso_U_22
_atom_site_aniso_U_33
_atom_site_aniso_U_23
_atom_site_aniso_U_13
_atom_site_aniso_U_12
Ru1 0.01706(17) 0.01445(16) 0.02326(15) -0.00105(12) -0.00192(13) 0.00798(13)
F1 0.0305(16) 0.0333(15) 0.0514(18) 0.0086(13) -0.0121(14) 0.0160(13)
F2 0.0256(15) 0.0296(15) 0.0545(18) 0.0100(13) 0.0227(14) 0.0123(13)
O1 0.0319(19) 0.044(2) 0.0309(18) -0.0065(15) -0.0001(15) 0.0245(17)
O2 0.0222(16) 0.0236(16) 0.0271(15) -0.0038(14) 0.0010(13) 0.0118(14)
O3 0.0221(16) 0.0213(15) 0.0273(16) 0.0054(12) -0.0029(13) 0.0072(14)
O4 0.0317(19) 0.0305(18) 0.0303(18) 0.0061(14) 0.0033(15) 0.0070(16)
N1 0.0196(18) 0.0173(17) 0.0250(18) -0.0019(14) -0.0007(14) 0.0085(15)
N2 0.0150(17) 0.0207(18) 0.0226(18) -0.0035(14) -0.0022(14) 0.0075(15)
N3 0.0213(18) 0.0192(18) 0.0232(17) -0.0008(14) -0.0039(14) 0.0097(15)
N4 0.0201(17) 0.0227(18) 0.0218(18) -0.0049(14) -0.0019(14) 0.0104(16)
C1 0.024(2) 0.021(2) 0.026(2) 0.0002(17) -0.0008(18) 0.0110(19)
C2 0.031(3) 0.030(2) 0.028(2) 0.0018(19) -0.005(2) 0.019(2)
C3 0.018(2) 0.027(2) 0.031(2) -0.0033(18) -0.0038(17) 0.0108(19)
C4 0.025(2) 0.022(2) 0.023(2) -0.0055(17) -0.0028(17) 0.0140(19)
C5 0.020(2) 0.018(2) 0.029(2) -0.0021(17) -0.0022(17) 0.0124(17)
C6 0.021(2) 0.022(2) 0.029(2) -0.0080(18) -0.0046(17) 0.0086(18)
C7 0.017(2) 0.022(2) 0.041(3) -0.0017(19) -0.0024(18) 0.0074(18)
C8 0.017(2) 0.023(2) 0.043(3) 0.0014(19) 0.0005(19) 0.0108(19)
C9 0.022(2) 0.025(2) 0.029(2) -0.0071(18) -0.0057(18) 0.0123(19)
C11 0.021(2) 0.020(2) 0.027(2) -0.0019(17) -0.0011(17) 0.0074(18)
C12 0.017(2) 0.026(2) 0.031(2) 0.0012(18) 0.0059(18) 0.0093(18)
C13 0.023(2) 0.020(2) 0.031(2) -0.0018(17) 0.0020(18) 0.0114(18)
C14 0.021(2) 0.023(2) 0.026(2) -0.0033(17) -0.0051(17) 0.0113(19)
C15 0.015(2) 0.022(2) 0.027(2) 0.0002(17) 0.0012(16) 0.0066(17)
C16 0.020(2) 0.021(2) 0.023(2) -0.0027(17) 0.0004(17) 0.0090(18)
C17 0.017(2) 0.023(2) 0.029(2) -0.0030(18) -0.0006(17) 0.0088(18)
C21 0.018(2) 0.036(3) 0.027(2) -0.006(2) -0.0054(18) 0.015(2)
C22 0.018(2) 0.027(2) 0.023(2) 0.0013(17) -0.0003(16) 0.0079(18)
C23 0.028(2) 0.035(3) 0.027(2) 0.004(2) 0.0031(19) 0.016(2)
C24 0.039(3) 0.033(3) 0.036(3) 0.014(2) 0.006(2) 0.017(2)
C25 0.038(3) 0.028(3) 0.035(3) 0.006(2) 0.000(2) 0.020(2)
C26 0.028(2) 0.022(2) 0.026(2) -0.0011(18) -0.0021(18) 0.0147(19)
C27 0.026(3) 0.018(2) 0.023(2) -0.0013(17) -0.0059(17) 0.0103(18)
C28 0.039(3) 0.024(2) 0.033(2) -0.0024(19) -0.003(2) 0.019(2)
C29 0.040(3) 0.036(3) 0.034(3) -0.006(2) 0.004(2) 0.024(2)
C30 0.034(3) 0.036(3) 0.029(2) -0.003(2) 0.002(2) 0.017(2)
C31 0.020(2) 0.026(2) 0.025(2) -0.0019(18) -0.0029(17) 0.0082(18)
C32 0.017(2) 0.029(2) 0.025(2) -0.0013(18) -0.0048(16) 0.0067(19)
O41 0.078(4) 0.068(3) 0.066(3) 0.023(3) 0.011(3) 0.047(3)
C41 0.129(10) 0.041(5) 0.156(11) 0.004(6) 0.034(8) 0.040(6)

loop_
_atom_type_symbol
_atom_type_description
_atom_type_scat_dispersion_real
_atom_type_scat_dispersion_imag
_atom_type_scat_source
C C 0.0181 0.0091 'International Tables Vol C Tables 4.2.6.8 and 6.1.1.4'
H H 0.0000 0.0000 'International Tables Vol C Tables 4.2.6.8 and 6.1.1.4'
N N 0.0311 0.0180 'International Tables Vol C Tables 4.2.6.8 and 6.1.1.4'
O O 0.0492 0.0322 'International Tables Vol C Tables 4.2.6.8 and 6.1.1.4'
F F 0.0727 0.0534 'International Tables Vol C Tables 4.2.6.8 and 6.1.1.4'
Ru Ru 0.0552 3.2960 'International Tables Vol C Tables 4.2.6.8 and 6.1.1.4'

loop_
_geom_angle_atom_site_label_1
_geom_angle_atom_site_label_2
_geom_angle_atom_site_label_3
_geom_angle
_geom_angle_site_symmetry_1
_geom_angle_site_symmetry_3
_geom_angle_publ_flag
N4 Ru1 N3 81.59(16) . . ?
N4 Ru1 N2 96.49(15) . 3_565 ?
N3 Ru1 N2 89.29(15) . 3_565 ?
N4 Ru1 N1 88.00(16) . . ?
N3 Ru1 N1 97.31(15) . . ?
N2 Ru1 N1 172.51(14) 3_565 . ?
N4 Ru1 O3 78.11(15) . . ?
N3 Ru1 O3 159.36(14) . . ?
N2 Ru1 O3 89.32(13) 3_565 . ?
N1 Ru1 O3 85.74(14) . . ?
N4 Ru1 O2 158.84(14) . . ?
N3 Ru1 O2 77.72(14) . . ?
N2 Ru1 O2 87.68(14) 3_565 . ?
N1 Ru1 O2 90.27(14) . . ?
O3 Ru1 O2 122.79(12) . . ?
C21 O2 Ru1 112.4(3) . . ?
C32 O3 Ru1 111.1(3) . . ?
C5 N1 C1 119.5(4) . . ?
C5 N1 Ru1 116.2(3) . . ?
C1 N1 Ru1 124.1(3) . . ?
C15 N2 C11 118.1(4) . . ?
C15 N2 Ru1 118.1(3) . 2_665 ?
C11 N2 Ru1 123.8(3) . 2_665 ?
C22 N3 C26 123.0(4) . . ?
C22 N3 Ru1 120.1(3) . . ?
C26 N3 Ru1 116.4(3) . . ?
C31 N4 C27 123.4(4) . . ?
C31 N4 Ru1 120.1(3) . . ?
C27 N4 Ru1 115.9(3) . . ?
N1 C1 C2 119.2(4) . . ?
N1 C1 H1 120.4 . . ?
C2 C1 H1 120.4 . . ?
F1 C2 C1 117.7(4) . . ?
F1 C2 C3 119.4(4) . . ?
C1 C2 C3 122.9(4) . . ?
C2 C3 C4 117.6(4) . . ?
C2 C3 H3 121.2 . . ?
C4 C3 H3 121.2 . . ?
C3 C4 C5 117.9(4) . . ?
C3 C4 C6 121.7(4) . . ?
C5 C4 C6 120.4(4) . . ?
N1 C5 C4 123.0(4) . . ?
N1 C5 H5 118.5 . . ?
C4 C5 H5 118.5 . . ?
C9 C6 C7 118.6(4) . . ?
C9 C6 C4 120.1(4) . . ?
C7 C6 C4 121.3(4) . . ?
C8 C7 C6 121.2(5) . . ?
C8 C7 H7 119.4 . . ?
C6 C7 H7 119.4 . . ?
C7 C8 C16 120.3(4) . . ?
C7 C8 H8 119.9 . . ?
C16 C8 H8 119.9 . . ?
C6 C9 C17 120.4(4) . . ?
C6 C9 H9 119.8 . . ?
C17 C9 H9 119.8 . . ?
N2 C11 C12 120.1(4) . . ?
N2 C11 H11 120.0 . . ?
C12 C11 H11 120.0 . . ?
F2 C12 C11 118.1(4) . . ?
F2 C12 C13 118.7(4) . . ?
C11 C12 C13 123.2(4) . . ?
C12 C13 C14 116.8(4) . . ?
C12 C13 H13 121.6 . . ?
C14 C13 H13 121.6 . . ?
C15 C14 C13 117.4(4) . . ?
C15 C14 C16 120.6(4) . . ?
C13 C14 C16 121.9(4) . . ?
N2 C15 C14 124.4(4) . . ?
N2 C15 H15 117.8 . . ?
C14 C15 H15 117.8 . . ?
C17 C16 C8 118.0(4) . . ?
C17 C16 C14 120.3(4) . . ?
C8 C16 C14 121.6(4) . . ?
C16 C17 C9 121.4(4) . . ?
C16 C17 H17 119.3 . . ?
C9 C17 H17 119.3 . . ?
O1 C21 O2 125.2(5) . . ?
O1 C21 C22 118.6(5) . . ?
O2 C21 C22 116.2(4) . . ?
N3 C22 C23 119.5(4) . . ?
N3 C22 C21 112.6(4) . . ?
C23 C22 C21 127.9(4) . . ?
C22 C23 C24 119.2(5) . . ?
C22 C23 H23 120.4 . . ?
C24 C23 H23 120.4 . . ?
C25 C24 C23 120.5(5) . . ?
C25 C24 H24 119.7 . . ?
C23 C24 H24 119.7 . . ?
C24 C25 C26 118.7(5) . . ?
C24 C25 H25 120.7 . . ?
C26 C25 H25 120.7 . . ?
N3 C26 C25 119.1(4) . . ?
N3 C26 C27 112.6(4) . . ?
C25 C26 C27 128.3(4) . . ?
N4 C27 C28 118.3(4) . . ?
N4 C27 C26 112.8(4) . . ?
C28 C27 C26 128.8(4) . . ?
C27 C28 C29 119.4(5) . . ?
C27 C28 H28 120.3 . . ?
C29 C28 H28 120.3 . . ?
C28 C29 C30 120.8(5) . . ?
C28 C29 H29 119.6 . . ?
C30 C29 H29 119.6 . . ?
C29 C30 C31 118.5(5) . . ?
C29 C30 H30 120.7 . . ?
C31 C30 H30 120.7 . . ?
N4 C31 C30 119.6(5) . . ?
N4 C31 C32 112.5(4) . . ?
C30 C31 C32 127.9(4) . . ?
O4 C32 O3 124.6(5) . . ?
O4 C32 C31 118.4(4) . . ?
O3 C32 C31 117.0(4) . . ?
C41 O41 H41 109.5 . . ?
O41 C41 H41A 109.5 . . ?
O41 C41 H41B 109.5 . . ?
H41A C41 H41B 109.5 . . ?
O41 C41 H41C 109.5 . . ?
H41A C41 H41C 109.5 . . ?
H41B C41 H41C 109.5 . . ?
H48A O48 H48B 104.44(15) . . ?
H47A O47 H47B 104.44(15) . . ?
H49A O49 H49B 104.44(15) . . ?
H42A O42 H42B 104.45(15) . . ?
H46 O46 H42C 104.43(15) . . ?
H43A O43 H43B 104.44(15) . . ?
H44A O44 H44B 104.45(15) . . ?
H45A O45 H45B 104.44(15) . . ?

loop_
_geom_bond_atom_site_label_1
_geom_bond_atom_site_label_2
_geom_bond_distance
_geom_bond_site_symmetry_2
_geom_bond_publ_flag
Ru1 N4 1.937(4) . ?
Ru1 N3 1.944(4) . ?
Ru1 N2 2.081(4) 3_565 ?
Ru1 N1 2.084(4) . ?
Ru1 O3 2.178(3) . ?
Ru1 O2 2.194(3) . ?
F1 C2 1.340(6) . ?
F2 C12 1.356(5) . ?
O1 C21 1.227(6) . ?
O2 C21 1.283(6) . ?
O3 C32 1.283(6) . ?
O4 C32 1.246(6) . ?
N1 C5 1.348(6) . ?
N1 C1 1.354(6) . ?
N2 C15 1.337(6) . ?
N2 C11 1.349(6) . ?
N2 Ru1 2.081(4) 2_665 ?
N3 C22 1.350(6) . ?
N3 C26 1.358(6) . ?
N4 C31 1.327(6) . ?
N4 C27 1.373(6) . ?
C1 C2 1.379(7) . ?
C1 H1 0.9500 . ?
C2 C3 1.380(7) . ?
C3 C4 1.397(7) . ?
C3 H3 0.9500 . ?
C4 C5 1.399(6) . ?
C4 C6 1.481(7) . ?
C5 H5 0.9500 . ?
C6 C9 1.390(6) . ?
C6 C7 1.397(7) . ?
C7 C8 1.391(6) . ?
C7 H7 0.9500 . ?
C8 C16 1.407(6) . ?
C8 H8 0.9500 . ?
C9 C17 1.395(6) . ?
C9 H9 0.9500 . ?
C11 C12 1.366(7) . ?
C11 H11 0.9500 . ?
C12 C13 1.376(7) . ?
C13 C14 1.400(7) . ?
C13 H13 0.9500 . ?
C14 C15 1.393(6) . ?
C14 C16 1.477(6) . ?
C15 H15 0.9500 . ?
C16 C17 1.394(7) . ?
C17 H17 0.9500 . ?
C21 C22 1.515(7) . ?
C22 C23 1.376(7) . ?
C23 C24 1.396(8) . ?
C23 H23 0.9500 . ?
C24 C25 1.389(8) . ?
C24 H24 0.9500 . ?
C25 C26 1.395(7) . ?
C25 H25 0.9500 . ?
C26 C27 1.474(7) . ?
C27 C28 1.380(7) . ?
C28 C29 1.383(8) . ?
C28 H28 0.9500 . ?
C29 C30 1.388(8) . ?
C29 H29 0.9500 . ?
C30 C31 1.390(7) . ?
C30 H30 0.9500 . ?
C31 C32 1.508(7) . ?
O41 C41 1.407(11) . ?
O41 H41 0.8400 . ?
C41 H41A 0.9800 . ?
C41 H41B 0.9800 . ?
C41 H41C 0.9800 . ?
O48 H48A 0.9584(10) . ?
O48 H48B 0.9584(10) . ?
O47 H47A 0.9584(10) . ?
O47 H47B 0.9584(10) . ?
O49 H49A 0.9584(12) . ?
O49 H49B 0.9584(10) . ?
O42 H42A 0.9584(11) . ?
O42 H42B 0.9584(11) . ?
O46 H46 0.9584(10) . ?
O46 H42C 0.9584(11) . ?
O43 H43A 0.9584(10) . ?
O43 H43B 0.9584(11) . ?
O44 H44A 0.9584(11) . ?
O44 H44B 0.9584(10) . ?
O45 H45A 0.9584(12) . ?
O45 H45B 0.9584(10) . ?

loop_
_geom_torsion_atom_site_label_1
_geom_torsion_atom_site_label_2
_geom_torsion_atom_site_label_3
_geom_torsion_atom_site_label_4
_geom_torsion
_geom_torsion_site_symmetry_1
_geom_torsion_site_symmetry_2
_geom_torsion_site_symmetry_3
_geom_torsion_site_symmetry_4
_geom_torsion_publ_flag
C5 N1 C1 C2 0.2(7) . . . . ?
Ru1 N1 C1 C2 174.6(3) . . . . ?
N1 C1 C2 F1 180.0(4) . . . . ?
N1 C1 C2 C3 0.4(7) . . . . ?
F1 C2 C3 C4 179.7(4) . . . . ?
C1 C2 C3 C4 -0.7(7) . . . . ?
C2 C3 C4 C5 0.5(7) . . . . ?
C2 C3 C4 C6 -178.3(4) . . . . ?
C1 N1 C5 C4 -0.4(7) . . . . ?
Ru1 N1 C5 C4 -175.3(3) . . . . ?
C3 C4 C5 N1 0.1(7) . . . . ?
C6 C4 C5 N1 178.8(4) . . . . ?
C3 C4 C6 C9 26.7(7) . . . . ?
C5 C4 C6 C9 -152.0(4) . . . . ?
C3 C4 C6 C7 -153.3(5) . . . . ?
C5 C4 C6 C7 28.0(7) . . . . ?
C9 C6 C7 C8 -1.8(7) . . . . ?
C4 C6 C7 C8 178.2(4) . . . . ?
C6 C7 C8 C16 0.9(8) . . . . ?
C7 C6 C9 C17 1.3(7) . . . . ?
C4 C6 C9 C17 -178.8(4) . . . . ?
C15 N2 C11 C12 0.2(7) . . . . ?
Ru1 N2 C11 C12 179.6(3) 2_665 . . . ?
N2 C11 C12 F2 179.4(4) . . . . ?
N2 C11 C12 C13 0.4(7) . . . . ?
F2 C12 C13 C14 -179.2(4) . . . . ?
C11 C12 C13 C14 -0.3(7) . . . . ?
C12 C13 C14 C15 -0.5(7) . . . . ?
C12 C13 C14 C16 -177.6(4) . . . . ?
C11 N2 C15 C14 -1.0(7) . . . . ?
Ru1 N2 C15 C14 179.5(3) 2_665 . . . ?
C13 C14 C15 N2 1.2(7) . . . . ?
C16 C14 C15 N2 178.3(4) . . . . ?
C7 C8 C16 C17 0.6(7) . . . . ?
C7 C8 C16 C14 -177.2(4) . . . . ?
C15 C14 C16 C17 -150.0(4) . . . . ?
C13 C14 C16 C17 27.0(7) . . . . ?
C15 C14 C16 C8 27.7(7) . . . . ?
C13 C14 C16 C8 -155.3(5) . . . . ?
C8 C16 C17 C9 -1.1(7) . . . . ?
C14 C16 C17 C9 176.7(4) . . . . ?
C6 C9 C17 C16 0.2(7) . . . . ?
Ru1 O2 C21 O1 -178.2(4) . . . . ?
Ru1 O2 C21 C22 3.1(5) . . . . ?
C26 N3 C22 C23 -1.4(7) . . . . ?
Ru1 N3 C22 C23 170.0(3) . . . . ?
C26 N3 C22 C21 178.4(4) . . . . ?
Ru1 N3 C22 C21 -10.3(5) . . . . ?
O1 C21 C22 N3 -174.9(4) . . . . ?
O2 C21 C22 N3 3.9(6) . . . . ?
O1 C21 C22 C23 4.8(7) . . . . ?
O2 C21 C22 C23 -176.4(5) . . . . ?
N3 C22 C23 C24 0.8(7) . . . . ?
C21 C22 C23 C24 -178.9(5) . . . . ?
C22 C23 C24 C25 0.7(8) . . . . ?
C23 C24 C25 C26 -1.6(8) . . . . ?
C22 N3 C26 C25 0.4(7) . . . . ?
Ru1 N3 C26 C25 -171.2(4) . . . . ?
C22 N3 C26 C27 179.2(4) . . . . ?
Ru1 N3 C26 C27 7.5(5) . . . . ?
C24 C25 C26 N3 1.1(8) . . . . ?
C24 C25 C26 C27 -177.5(5) . . . . ?
C31 N4 C27 C28 0.2(7) . . . . ?
Ru1 N4 C27 C28 -171.0(4) . . . . ?
C31 N4 C27 C26 177.8(4) . . . . ?
Ru1 N4 C27 C26 6.5(5) . . . . ?
N3 C26 C27 N4 -8.9(6) . . . . ?
C25 C26 C27 N4 169.7(5) . . . . ?
N3 C26 C27 C28 168.3(5) . . . . ?
C25 C26 C27 C28 -13.1(9) . . . . ?
N4 C27 C28 C29 -0.8(8) . . . . ?
C26 C27 C28 C29 -177.9(5) . . . . ?
C27 C28 C29 C30 1.2(8) . . . . ?
C28 C29 C30 C31 -1.0(8) . . . . ?
C27 N4 C31 C30 0.0(7) . . . . ?
Ru1 N4 C31 C30 170.9(4) . . . . ?
C27 N4 C31 C32 179.5(4) . . . . ?
Ru1 N4 C31 C32 -9.6(5) . . . . ?
C29 C30 C31 N4 0.4(7) . . . . ?
C29 C30 C31 C32 -179.0(5) . . . . ?
Ru1 O3 C32 O4 -172.9(4) . . . . ?
Ru1 O3 C32 C31 6.5(5) . . . . ?
N4 C31 C32 O4 -179.5(4) . . . . ?
C30 C31 C32 O4 -0.1(7) . . . . ?
N4 C31 C32 O3 1.0(6) . . . . ?
C30 C31 C32 O3 -179.5(5) . . . . ?
